data_7152273
loop_
_publ_author_name
'Iaroshenko, Viktor O.'
'Knepper, Ingo'
'Zahid, Muhammad'
'Kuzora, Rene'
'Dudkin, Sergii'
'Villinger, Alexander'
'Langer, Peter'

_publ_section_title
;
 Efficient [5 + 1]-strategy for the assembly of
 1,8-naphthyridin-4(1H)-ones by domino amination/conjugate addition
 reactions of 1-(2-chloropyridin-3-yl)prop-2-yn-1-ones with amines.
;
_journal_issue 15
_journal_name_full 'Organic &amp; biomolecular chemistry'
_journal_page_first 2955
_journal_page_last 2959
_journal_paper_doi 10.1039/c2ob07030h
_journal_volume 10
_journal_year 2012
_chemical_formula_moiety 'C20 H19 Br N2 O'
_chemical_formula_sum 'C20 H19 Br N2 O'
_chemical_formula_weight 383.28
_chemical_name_systematic
;
?
;
_space_group_IT_number 14
_symmetry_cell_setting monoclinic
_symmetry_Int_Tables_number 14
_symmetry_space_group_name_Hall '-P 2yn'
_symmetry_space_group_name_H-M 'P 1 21/n 1'
_atom_sites_solution_hydrogens geom
_atom_sites_solution_primary direct
_atom_sites_solution_secondary difmap
_audit_creation_method SHELXL-97
_cell_angle_alpha 90.00
_cell_angle_beta 110.322(2)
_cell_angle_gamma 90.00
_cell_formula_units_Z 4
_cell_length_a 9.2174(3)
_cell_length_b 19.7268(7)
_cell_length_c 10.0151(3)
_cell_measurement_reflns_used 5267
_cell_measurement_temperature 173(2)
_cell_measurement_theta_max 59.184
_cell_measurement_theta_min 4.804
_cell_volume 1707.69(10)
_computing_cell_refinement 'Bruker Apex v2.0-2'
_computing_data_collection 'Bruker Apex v2.0-2'
_computing_data_reduction 'Bruker SAINT'
_computing_molecular_graphics 'ORTEP-3 (Farrugia, 1997)'
_computing_publication_material SHELXL-97
_computing_structure_refinement 'SHELXL-97 (Sheldrick, 1997)'
_computing_structure_solution 'SHELXS-97 (Sheldrick, 1997)'
_diffrn_ambient_temperature 173(2)
_diffrn_measured_fraction_theta_full 0.999
_diffrn_measured_fraction_theta_max 0.999
_diffrn_measurement_device_type 'Bruker-Nonius Apex X8-CCD-diffractometer'
_diffrn_measurement_method 'phi and psi scans'
_diffrn_radiation_monochromator graphite
_diffrn_radiation_source 'sealed tube'
_diffrn_radiation_type MoK\a
_diffrn_radiation_wavelength 0.71073
_diffrn_reflns_av_R_equivalents 0.0352
_diffrn_reflns_av_sigmaI/netI 0.0384
_diffrn_reflns_limit_h_max 12
_diffrn_reflns_limit_h_min -12
_diffrn_reflns_limit_k_max 27
_diffrn_reflns_limit_k_min -27
_diffrn_reflns_limit_l_max 14
_diffrn_reflns_limit_l_min -13
_diffrn_reflns_number 20001
_diffrn_reflns_theta_full 30.00
_diffrn_reflns_theta_max 30.00
_diffrn_reflns_theta_min 2.79
_exptl_absorpt_coefficient_mu 2.416
_exptl_absorpt_correction_T_max 0.9096
_exptl_absorpt_correction_T_min 0.2074
_exptl_absorpt_correction_type multi-scan
_exptl_absorpt_process_details '(SADABS; Sheldrick, 2004)'
_exptl_crystal_colour colourless
_exptl_crystal_density_diffrn 1.491
_exptl_crystal_density_method 'not measured'
_exptl_crystal_description needle
_exptl_crystal_F_000 784
_exptl_crystal_size_max 0.95
_exptl_crystal_size_mid 0.14
_exptl_crystal_size_min 0.04
_refine_diff_density_max 0.662
_refine_diff_density_min -0.445
_refine_diff_density_rms 0.068
_refine_ls_extinction_method none
_refine_ls_goodness_of_fit_ref 1.077
_refine_ls_hydrogen_treatment constr
_refine_ls_matrix_type full
_refine_ls_number_parameters 217
_refine_ls_number_reflns 4968
_refine_ls_number_restraints 0
_refine_ls_restrained_S_all 1.077
_refine_ls_R_factor_all 0.0556
_refine_ls_R_factor_gt 0.0335
_refine_ls_shift/su_max 0.001
_refine_ls_shift/su_mean 0.000
_refine_ls_structure_factor_coef Fsqd
_refine_ls_weighting_details 'calc w=1/[\s^2^(Fo^2^)+(0.0367P)^2^+0.0000P] where P=(Fo^2^+2Fc^2^)/3'
_refine_ls_weighting_scheme calc
_refine_ls_wR_factor_gt 0.0724
_refine_ls_wR_factor_ref 0.0781
_reflns_number_gt 3720
_reflns_number_total 4968
_reflns_threshold_expression >2\s(I)
_cod_data_source_file c2ob07030h.txt
_cod_data_source_block is_ikp272
_cod_original_sg_symbol_H-M 'P 21/n'
_cod_database_code 7152273

loop_
_symmetry_equiv_pos_as_xyz
'x, y, z'
'-x+1/2, y+1/2, -z+1/2'
'-x, -y, -z'
'x-1/2, -y-1/2, z-1/2'

loop_
_atom_site_label
_atom_site_type_symbol
_atom_site_fract_x
_atom_site_fract_y
_atom_site_fract_z
_atom_site_U_iso_or_equiv
_atom_site_adp_type
_atom_site_occupancy
_atom_site_symmetry_multiplicity
_atom_site_calc_flag
_atom_site_refinement_flags
Br1 Br 0.18278(2) 0.017574(10) 0.28576(2) 0.03043(7) Uani 1 1 d .
N1 N 0.61331(16) 0.03922(7) 0.24764(14) 0.0182(3) Uani 1 1 d .
N2 N 0.82905(17) -0.03049(7) 0.29436(15) 0.0231(3) Uani 1 1 d .
O1 O 0.38214(15) -0.10787(7) 0.38824(13) 0.0311(3) Uani 1 1 d .
C1 C 0.46490(18) 0.05023(9) 0.24662(16) 0.0177(3) Uani 1 1 d .
C2 C 0.3867(2) 0.00146(9) 0.29222(17) 0.0202(3) Uani 1 1 d .
C3 C 0.45062(19) -0.06380(9) 0.34462(16) 0.0214(4) Uani 1 1 d .
C4 C 0.60585(19) -0.07374(9) 0.34033(16) 0.0196(3) Uani 1 1 d .
C5 C 0.68446(19) -0.02294(9) 0.29557(16) 0.0191(3) Uani 1 1 d .
C6 C 0.6824(2) -0.13580(9) 0.38269(17) 0.0245(4) Uani 1 1 d .
H6 H 0.6322 -0.1720 0.4118 0.029 Uiso 1 1 calc R
C7 C 0.8293(2) -0.14394(9) 0.38195(18) 0.0267(4) Uani 1 1 d .
H7 H 0.8831 -0.1855 0.4110 0.032 Uiso 1 1 calc R
C8 C 0.8980(2) -0.08969(10) 0.33743(18) 0.0266(4) Uani 1 1 d .
H8 H 1.0005 -0.0954 0.3379 0.032 Uiso 1 1 calc R
C9 C 0.39270(18) 0.11727(9) 0.19374(16) 0.0182(3) Uani 1 1 d .
C10 C 0.4134(2) 0.17095(9) 0.28805(18) 0.0243(4) Uani 1 1 d .
H10 H 0.4692 0.1644 0.3866 0.029 Uiso 1 1 calc R
C11 C 0.3525(2) 0.23423(10) 0.23818(19) 0.0296(4) Uani 1 1 d .
H11 H 0.3661 0.2708 0.3030 0.035 Uiso 1 1 calc R
C12 C 0.2722(2) 0.24433(10) 0.09458(19) 0.0290(4) Uani 1 1 d .
H12 H 0.2320 0.2878 0.0606 0.035 Uiso 1 1 calc R
C13 C 0.2509(2) 0.19076(10) 0.00131(19) 0.0292(4) Uani 1 1 d .
H13 H 0.1954 0.1975 -0.0972 0.035 Uiso 1 1 calc R
C14 C 0.3098(2) 0.12705(10) 0.04975(17) 0.0248(4) Uani 1 1 d .
H14 H 0.2935 0.0903 -0.0151 0.030 Uiso 1 1 calc R
C15 C 0.69361(19) 0.09335(9) 0.19522(16) 0.0200(3) Uani 1 1 d .
H15 H 0.6186 0.1319 0.1678 0.024 Uiso 1 1 calc R
C16 C 0.8369(2) 0.12210(9) 0.30881(17) 0.0242(4) Uani 1 1 d .
H16A H 0.9206 0.0878 0.3359 0.029 Uiso 1 1 calc R
H16B H 0.8129 0.1342 0.3948 0.029 Uiso 1 1 calc R
C17 C 0.8888(2) 0.18508(10) 0.2485(2) 0.0310(4) Uani 1 1 d .
H17A H 0.8090 0.2208 0.2315 0.037 Uiso 1 1 calc R
H17B H 0.9860 0.2026 0.3191 0.037 Uiso 1 1 calc R
C18 C 0.9151(2) 0.16946(10) 0.10974(19) 0.0307(4) Uani 1 1 d .
H18A H 0.9412 0.2119 0.0705 0.037 Uiso 1 1 calc R
H18B H 1.0041 0.1382 0.1294 0.037 Uiso 1 1 calc R
C19 C 0.7739(2) 0.13750(11) -0.00041(19) 0.0325(4) Uani 1 1 d .
H19A H 0.7988 0.1251 -0.0858 0.039 Uiso 1 1 calc R
H19B H 0.6883 0.1708 -0.0295 0.039 Uiso 1 1 calc R
C20 C 0.7222(2) 0.07430(10) 0.05895(17) 0.0275(4) Uani 1 1 d .
H20A H 0.6262 0.0560 -0.0118 0.033 Uiso 1 1 calc R
H20B H 0.8033 0.0389 0.0794 0.033 Uiso 1 1 calc R

loop_
_atom_site_aniso_label
_atom_site_aniso_U_11
_atom_site_aniso_U_22
_atom_site_aniso_U_33
_atom_site_aniso_U_23
_atom_site_aniso_U_13
_atom_site_aniso_U_12
Br1 0.02329(10) 0.02870(12) 0.04389(12) 0.00376(9) 0.01748(8) 0.00007(8)
N1 0.0202(7) 0.0150(7) 0.0205(7) 0.0031(6) 0.0083(5) -0.0002(6)
N2 0.0218(7) 0.0197(8) 0.0280(8) 0.0034(6) 0.0089(6) 0.0012(6)
O1 0.0309(7) 0.0255(7) 0.0392(7) 0.0088(6) 0.0151(6) -0.0053(6)
C1 0.0186(8) 0.0177(9) 0.0163(7) -0.0007(6) 0.0055(6) 0.0002(7)
C2 0.0201(8) 0.0199(9) 0.0209(8) -0.0005(6) 0.0076(6) -0.0015(6)
C3 0.0237(9) 0.0201(9) 0.0203(8) 0.0010(7) 0.0074(7) -0.0042(7)
C4 0.0225(8) 0.0166(8) 0.0183(7) 0.0002(6) 0.0054(6) -0.0014(7)
C5 0.0222(8) 0.0180(8) 0.0160(7) 0.0006(6) 0.0052(6) 0.0018(7)
C6 0.0325(10) 0.0163(9) 0.0243(8) 0.0029(7) 0.0094(7) -0.0011(7)
C7 0.0310(10) 0.0168(9) 0.0298(9) 0.0033(7) 0.0073(8) 0.0051(8)
C8 0.0245(9) 0.0232(10) 0.0307(9) 0.0010(8) 0.0079(7) 0.0033(8)
C9 0.0179(8) 0.0171(8) 0.0216(8) 0.0022(6) 0.0095(6) -0.0002(6)
C10 0.0294(9) 0.0236(10) 0.0209(8) -0.0012(7) 0.0102(7) 0.0003(8)
C11 0.0364(11) 0.0199(10) 0.0369(10) -0.0059(8) 0.0185(8) 0.0021(8)
C12 0.0320(10) 0.0209(10) 0.0396(10) 0.0069(8) 0.0192(8) 0.0072(8)
C13 0.0322(10) 0.0283(11) 0.0265(9) 0.0072(8) 0.0093(8) 0.0061(8)
C14 0.0284(10) 0.0220(9) 0.0222(8) -0.0005(7) 0.0067(7) 0.0026(8)
C15 0.0227(9) 0.0154(8) 0.0230(8) 0.0048(7) 0.0094(7) 0.0001(7)
C16 0.0287(9) 0.0214(9) 0.0226(8) -0.0003(7) 0.0088(7) -0.0033(8)
C17 0.0322(11) 0.0220(10) 0.0367(10) 0.0002(8) 0.0094(8) -0.0075(8)
C18 0.0315(10) 0.0238(10) 0.0423(11) 0.0089(9) 0.0198(9) -0.0023(8)
C19 0.0420(12) 0.0320(12) 0.0285(9) 0.0057(8) 0.0185(9) -0.0037(9)
C20 0.0361(11) 0.0258(10) 0.0224(8) -0.0013(7) 0.0125(8) -0.0074(8)

loop_
_atom_type_symbol
_atom_type_description
_atom_type_scat_dispersion_real
_atom_type_scat_dispersion_imag
_atom_type_scat_source
C C 0.0033 0.0016 'International Tables Vol C Tables 4.2.6.8 and 6.1.1.4'
H H 0.0000 0.0000 'International Tables Vol C Tables 4.2.6.8 and 6.1.1.4'
N N 0.0061 0.0033 'International Tables Vol C Tables 4.2.6.8 and 6.1.1.4'
O O 0.0106 0.0060 'International Tables Vol C Tables 4.2.6.8 and 6.1.1.4'
Br Br -0.2901 2.4595 'International Tables Vol C Tables 4.2.6.8 and 6.1.1.4'

loop_
_geom_angle_atom_site_label_1
_geom_angle_atom_site_label_2
_geom_angle_atom_site_label_3
_geom_angle
C1 N1 C5 119.13(14)
C1 N1 C15 119.66(14)
C5 N1 C15 121.20(13)
C8 N2 C5 117.26(15)
C2 C1 N1 121.37(16)
C2 C1 C9 121.23(15)
N1 C1 C9 117.41(14)
C1 C2 C3 123.62(16)
C1 C2 Br1 120.21(13)
C3 C2 Br1 116.17(12)
O1 C3 C2 124.24(16)
O1 C3 C4 122.71(17)
C2 C3 C4 113.04(15)
C5 C4 C6 117.39(16)
C5 C4 C3 122.37(16)
C6 C4 C3 120.23(16)
N2 C5 N1 116.30(15)
N2 C5 C4 123.28(15)
N1 C5 C4 120.41(15)
C7 C6 C4 119.75(17)
C7 C6 H6 120.1
C4 C6 H6 120.1
C6 C7 C8 118.23(17)
C6 C7 H7 120.9
C8 C7 H7 120.9
N2 C8 C7 124.07(18)
N2 C8 H8 118.0
C7 C8 H8 118.0
C10 C9 C14 119.74(16)
C10 C9 C1 119.72(14)
C14 C9 C1 120.50(15)
C9 C10 C11 119.89(16)
C9 C10 H10 120.1
C11 C10 H10 120.1
C12 C11 C10 120.44(17)
C12 C11 H11 119.8
C10 C11 H11 119.8
C13 C12 C11 119.50(18)
C13 C12 H12 120.2
C11 C12 H12 120.2
C12 C13 C14 120.73(17)
C12 C13 H13 119.6
C14 C13 H13 119.6
C13 C14 C9 119.69(17)
C13 C14 H14 120.2
C9 C14 H14 120.2
N1 C15 C16 114.25(13)
N1 C15 C20 113.52(14)
C16 C15 C20 112.70(14)
N1 C15 H15 105.1
C16 C15 H15 105.1
C20 C15 H15 105.1
C15 C16 C17 108.48(14)
C15 C16 H16A 110.0
C17 C16 H16A 110.0
C15 C16 H16B 110.0
C17 C16 H16B 110.0
H16A C16 H16B 108.4
C18 C17 C16 111.52(16)
C18 C17 H17A 109.3
C16 C17 H17A 109.3
C18 C17 H17B 109.3
C16 C17 H17B 109.3
H17A C17 H17B 108.0
C19 C18 C17 112.27(15)
C19 C18 H18A 109.1
C17 C18 H18A 109.1
C19 C18 H18B 109.1
C17 C18 H18B 109.1
H18A C18 H18B 107.9
C18 C19 C20 111.11(15)
C18 C19 H19A 109.4
C20 C19 H19A 109.4
C18 C19 H19B 109.4
C20 C19 H19B 109.4
H19A C19 H19B 108.0
C15 C20 C19 108.76(15)
C15 C20 H20A 109.9
C19 C20 H20A 109.9
C15 C20 H20B 109.9
C19 C20 H20B 109.9
H20A C20 H20B 108.3

loop_
_geom_bond_atom_site_label_1
_geom_bond_atom_site_label_2
_geom_bond_distance
Br1 C2 1.8852(17)
N1 C1 1.382(2)
N1 C5 1.395(2)
N1 C15 1.495(2)
N2 C8 1.328(2)
N2 C5 1.345(2)
O1 C3 1.240(2)
C1 C2 1.372(2)
C1 C9 1.493(2)
C2 C3 1.437(2)
C3 C4 1.460(2)
C4 C5 1.399(2)
C4 C6 1.403(2)
C6 C7 1.366(2)
C6 H6 0.9500
C7 C8 1.393(3)
C7 H7 0.9500
C8 H8 0.9500
C9 C10 1.387(2)
C9 C14 1.391(2)
C10 C11 1.389(3)
C10 H10 0.9500
C11 C12 1.384(2)
C11 H11 0.9500
C12 C13 1.379(3)
C12 H12 0.9500
C13 C14 1.388(3)
C13 H13 0.9500
C14 H14 0.9500
C15 C16 1.522(2)
C15 C20 1.524(2)
C15 H15 1.0000
C16 C17 1.529(3)
C16 H16A 0.9900
C16 H16B 0.9900
C17 C18 1.523(2)
C17 H17A 0.9900
C17 H17B 0.9900
C18 C19 1.520(3)
C18 H18A 0.9900
C18 H18B 0.9900
C19 C20 1.527(3)
C19 H19A 0.9900
C19 H19B 0.9900
C20 H20A 0.9900
C20 H20B 0.9900

loop_
_geom_torsion_atom_site_label_1
_geom_torsion_atom_site_label_2
_geom_torsion_atom_site_label_3
_geom_torsion_atom_site_label_4
_geom_torsion
C5 N1 C1 C2 0.3(2)
C15 N1 C1 C2 179.18(14)
C5 N1 C1 C9 -179.66(13)
C15 N1 C1 C9 -0.7(2)
N1 C1 C2 C3 0.3(2)
C9 C1 C2 C3 -179.76(15)
N1 C1 C2 Br1 -178.73(11)
C9 C1 C2 Br1 1.2(2)
C1 C2 C3 O1 178.79(16)
Br1 C2 C3 O1 -2.1(2)
C1 C2 C3 C4 -1.8(2)
Br1 C2 C3 C4 177.33(11)
O1 C3 C4 C5 -177.75(15)
C2 C3 C4 C5 2.8(2)
O1 C3 C4 C6 1.9(3)
C2 C3 C4 C6 -177.56(15)
C8 N2 C5 N1 -178.94(14)
C8 N2 C5 C4 0.4(2)
C1 N1 C5 N2 -179.82(14)
C15 N1 C5 N2 1.3(2)
C1 N1 C5 C4 0.8(2)
C15 N1 C5 C4 -178.12(14)
C6 C4 C5 N2 -1.4(2)
C3 C4 C5 N2 178.21(15)
C6 C4 C5 N1 177.90(15)
C3 C4 C5 N1 -2.4(2)
C5 C4 C6 C7 1.4(2)
C3 C4 C6 C7 -178.22(15)
C4 C6 C7 C8 -0.5(3)
C5 N2 C8 C7 0.6(3)
C6 C7 C8 N2 -0.6(3)
C2 C1 C9 C10 91.2(2)
N1 C1 C9 C10 -88.89(19)
C2 C1 C9 C14 -91.3(2)
N1 C1 C9 C14 88.66(19)
C14 C9 C10 C11 -0.6(3)
C1 C9 C10 C11 177.00(16)
C9 C10 C11 C12 -0.5(3)
C10 C11 C12 C13 0.9(3)
C11 C12 C13 C14 -0.3(3)
C12 C13 C14 C9 -0.8(3)
C10 C9 C14 C13 1.2(3)
C1 C9 C14 C13 -176.35(16)
C1 N1 C15 C16 115.70(16)
C5 N1 C15 C16 -65.39(19)
C1 N1 C15 C20 -113.17(17)
C5 N1 C15 C20 65.74(19)
N1 C15 C16 C17 -169.49(14)
C20 C15 C16 C17 59.0(2)
C15 C16 C17 C18 -55.3(2)
C16 C17 C18 C19 54.8(2)
C17 C18 C19 C20 -54.9(2)
N1 C15 C20 C19 168.69(15)
C16 C15 C20 C19 -59.4(2)
C18 C19 C20 C15 55.8(2)
